data_2212323
loop_
_publ_author_name
'Alpaslan, G\"okhan'
'\"Ozdamar, \"Ozg\"ur'
'Odaba\,so\(glu, Mustafa'
'Ocak \'Iskeleli, Nazan'
'Erd\"onmez, Ahmet'

_publ_section_title
;
 (<i>Z</i>)-Ethyl
 2-[2-(3-bromophenyl)hydrazono]-4-chloro-3-oxobutanoate
;
_journal_coeditor_code OM2083
_journal_issue 2
_journal_name_full 'Acta Crystallographica Section E'
_journal_page_first o446
_journal_page_last o447
_journal_paper_doi 10.1107/S1600536806054857
_journal_volume 63
_journal_year 2007
_chemical_formula_iupac 'C12 H12 Br Cl N2 O3'
_chemical_formula_moiety 'C12 H12 Br Cl N2 O3'
_chemical_formula_sum 'C12 H12 Br Cl N2 O3'
_chemical_formula_weight 347.60
_chemical_name_systematic
;
(Z)-Ethyl 2-[2-(3-bromophenyl)hydrazono]-4-chloro-3-oxobutanoate
;
_space_group_IT_number 14
_symmetry_cell_setting monoclinic
_symmetry_space_group_name_Hall '-P 2yn'
_symmetry_space_group_name_H-M 'P 1 21/n 1'
_atom_sites_solution_hydrogens geom
_atom_sites_solution_primary direct
_atom_sites_solution_secondary difmap
_audit_creation_method SHELXL-97
_cell_angle_alpha 90.00
_cell_angle_beta 95.354(3)
_cell_angle_gamma 90.00
_cell_formula_units_Z 8
_cell_length_a 7.4266(3)
_cell_length_b 14.1636(7)
_cell_length_c 26.6760(10)
_cell_measurement_reflns_used 44953
_cell_measurement_temperature 296(2)
_cell_measurement_theta_max 26.09
_cell_measurement_theta_min 1.53
_cell_volume 2793.7(2)
_computing_cell_refinement X-AREA
_computing_data_collection 'X-AREA (Stoe, 2002)'
_computing_data_reduction 'X-RED32 (Stoe, 2002)'
_computing_molecular_graphics 'ORTEP-3 for Windows (Farrugia, 1997)'
_computing_publication_material 'WinGX (Farrugia, 1999)'
_computing_structure_refinement 'SHELXL97 (Sheldrick, 1997)'
_computing_structure_solution 'SHELXS97 (Sheldrick, 1997)'
_diffrn_ambient_temperature 296(2)
_diffrn_detector_area_resol_mean 6.67
_diffrn_measured_fraction_theta_full 0.996
_diffrn_measured_fraction_theta_max 0.996
_diffrn_measurement_device_type 'Stoe IPDS-II'
_diffrn_measurement_method '\f? \w?'
_diffrn_radiation_monochromator graphite
_diffrn_radiation_source 'fine-focus sealed tube'
_diffrn_radiation_type MoK\a
_diffrn_radiation_wavelength 0.71073
_diffrn_reflns_av_R_equivalents 0.0729
_diffrn_reflns_av_sigmaI/netI 0.0315
_diffrn_reflns_limit_h_max 8
_diffrn_reflns_limit_h_min -9
_diffrn_reflns_limit_k_max 17
_diffrn_reflns_limit_k_min -17
_diffrn_reflns_limit_l_max 32
_diffrn_reflns_limit_l_min -32
_diffrn_reflns_number 39907
_diffrn_reflns_theta_full 26.00
_diffrn_reflns_theta_max 26.00
_diffrn_reflns_theta_min 1.53
_diffrn_standards_decay_% 0
_diffrn_standards_interval_count 0
_diffrn_standards_number 0
_exptl_absorpt_coefficient_mu 3.139
_exptl_absorpt_correction_T_max 0.3505
_exptl_absorpt_correction_T_min 0.2060
_exptl_absorpt_correction_type integration
_exptl_absorpt_process_details '(X-RED32; Stoe, 2002)'
_exptl_crystal_colour orange
_exptl_crystal_density_diffrn 1.653
_exptl_crystal_density_method 'not measured'
_exptl_crystal_description prism
_exptl_crystal_F_000 1392
_exptl_crystal_size_max 0.750
_exptl_crystal_size_mid 0.613
_exptl_crystal_size_min 0.420
_refine_diff_density_max 0.333
_refine_diff_density_min -0.293
_refine_ls_extinction_coef 0.00058(9)
_refine_ls_extinction_expression Fc^*^=kFc[1+0.001xFc^2^\l^3^/sin(2\q)]^-1/4^
_refine_ls_extinction_method SHELXL97
_refine_ls_goodness_of_fit_ref 1.062
_refine_ls_hydrogen_treatment mixed
_refine_ls_matrix_type full
_refine_ls_number_parameters 352
_refine_ls_number_reflns 5479
_refine_ls_number_restraints 0
_refine_ls_restrained_S_all 1.062
_refine_ls_R_factor_all 0.048
_refine_ls_R_factor_gt 0.032
_refine_ls_shift/su_max 0.002
_refine_ls_shift/su_mean 0.000
_refine_ls_structure_factor_coef Fsqd
_refine_ls_weighting_details 'calc w=1/[\s^2^(Fo^2^)+(0.0211P)^2^+1.3801P] where P=(Fo^2^+2Fc^2^)/3'
_refine_ls_weighting_scheme calc
_refine_ls_wR_factor_gt 0.065
_refine_ls_wR_factor_ref 0.070
_reflns_number_gt 4315
_reflns_number_total 5479
_reflns_threshold_expression I>2\s(I)
_cod_data_source_file om2083.cif
_cod_data_source_block I
_cod_original_sg_symbol_H-M 'P 21/n'
_cod_database_code 2212323
_cod_database_fobs_code 2212323

loop_
_symmetry_equiv_pos_as_xyz
'x, y, z'
'-x+1/2, y+1/2, -z+1/2'
'-x, -y, -z'
'x-1/2, -y-1/2, z-1/2'

loop_
_atom_site_type_symbol
_atom_site_label
_atom_site_fract_x
_atom_site_fract_y
_atom_site_fract_z
_atom_site_U_iso_or_equiv
_atom_site_adp_type
_atom_site_calc_flag
_atom_site_refinement_flags
_atom_site_occupancy
Br Br1 0.48119(4) 0.06735(2) 0.697699(12) 0.05903(10) Uani d . 1
C C1 0.8520(3) 0.27359(19) 0.74384(10) 0.0439(6) Uani d . 1
C C2 0.7651(4) 0.3559(2) 0.72776(11) 0.0508(7) Uani d . 1
H H2 0.8221 0.4139 0.7333 0.061 Uiso calc R 1
C C3 0.5937(4) 0.3513(2) 0.70357(12) 0.0558(7) Uani d . 1
H H3 0.5349 0.4067 0.6928 0.067 Uiso calc R 1
C C4 0.5077(4) 0.2658(2) 0.69509(11) 0.0516(7) Uani d . 1
H H4 0.3913 0.2628 0.6790 0.062 Uiso calc R 1
C C5 0.5982(3) 0.18490(18) 0.71104(10) 0.0447(6) Uani d . 1
C C6 0.7705(3) 0.18657(19) 0.73580(10) 0.0456(6) Uani d . 1
H H6 0.8291 0.1312 0.7466 0.055 Uiso calc R 1
C C7 1.2873(3) 0.22017(19) 0.80703(10) 0.0440(6) Uani d . 1
C C8 1.3758(4) 0.12951(19) 0.82213(10) 0.0468(6) Uani d . 1
C C9 1.2533(4) 0.04390(19) 0.81674(11) 0.0513(7) Uani d . 1
H H9A 1.2079 0.0366 0.7817 0.062 Uiso calc R 1
H H9B 1.1505 0.0538 0.8360 0.062 Uiso calc R 1
C C10 1.3722(4) 0.31407(19) 0.81624(10) 0.0488(6) Uani d . 1
C C11 1.6181(4) 0.4025(2) 0.85406(12) 0.0569(7) Uani d . 1
H H11A 1.5437 0.4408 0.8741 0.068 Uiso calc R 1
H H11B 1.6364 0.4365 0.8234 0.068 Uiso calc R 1
C C12 1.7952(4) 0.3811(2) 0.88287(13) 0.0652(8) Uani d . 1
H H12A 1.8575 0.4390 0.8916 0.098 Uiso calc R 1
H H12B 1.8671 0.3432 0.8626 0.098 Uiso calc R 1
H H12C 1.7748 0.3473 0.9130 0.098 Uiso calc R 1
C C21 0.4431(4) 0.47181(18) 0.56030(9) 0.0434(6) Uani d . 1
C C22 0.5924(4) 0.51972(19) 0.58279(10) 0.0497(6) Uani d . 1
H H22 0.6974 0.4871 0.5938 0.060 Uiso calc R 1
C C23 0.5834(4) 0.6164(2) 0.58866(11) 0.0549(7) Uani d . 1
H H23 0.6836 0.6488 0.6035 0.066 Uiso calc R 1
C C24 0.4278(4) 0.66590(18) 0.57291(11) 0.0513(7) Uani d . 1
H H24 0.4226 0.7310 0.5769 0.062 Uiso calc R 1
C C25 0.2806(3) 0.61678(18) 0.55118(10) 0.0446(6) Uani d . 1
C C26 0.2859(3) 0.52064(18) 0.54424(10) 0.0439(6) Uani d . 1
H H26 0.1858 0.4888 0.5290 0.053 Uiso calc R 1
C C27 0.5717(3) 0.22925(17) 0.56263(9) 0.0423(6) Uani d . 1
C C28 0.7427(3) 0.18029(18) 0.58053(10) 0.0448(6) Uani d . 1
C C29 0.8862(4) 0.2427(2) 0.60812(11) 0.0505(7) Uani d . 1
H H29A 0.8329 0.2782 0.6341 0.061 Uiso calc R 1
H H29B 0.9308 0.2873 0.5846 0.061 Uiso calc R 1
C C30 0.4079(4) 0.17866(18) 0.54035(10) 0.0474(6) Uani d . 1
C C31 0.2439(4) 0.0366(2) 0.53032(12) 0.0574(8) Uani d . 1
H H31A 0.2352 0.0334 0.4938 0.069 Uiso calc R 1
H H31B 0.1371 0.0683 0.5403 0.069 Uiso calc R 1
C C32 0.2572(5) -0.0590(2) 0.55193(14) 0.0710(9) Uani d . 1
H H32A 0.1518 -0.0947 0.5401 0.107 Uiso calc R 1
H H32B 0.2655 -0.0550 0.5880 0.107 Uiso calc R 1
H H32C 0.3631 -0.0898 0.5417 0.107 Uiso calc R 1
Br Br2 0.06416(4) 0.68260(2) 0.530017(12) 0.05759(10) Uani d . 1
Cl Cl1 1.36691(11) -0.06058(5) 0.83776(3) 0.0663(2) Uani d . 1
Cl Cl2 1.06860(10) 0.17457(6) 0.63588(3) 0.0710(2) Uani d . 1
N N1 1.0288(3) 0.28347(17) 0.76793(9) 0.0496(6) Uani d . 1
N N2 1.1228(3) 0.21014(15) 0.78477(8) 0.0441(5) Uani d . 1
N N11 0.4398(3) 0.37429(16) 0.55274(9) 0.0485(6) Uani d . 1
N N12 0.5784(3) 0.32091(15) 0.56809(8) 0.0443(5) Uani d . 1
O O1 1.5331(3) 0.12247(15) 0.83739(9) 0.0720(7) Uani d . 1
O O2 1.2996(3) 0.38732(14) 0.80168(9) 0.0713(6) Uani d . 1
O O3 1.5318(2) 0.31186(13) 0.84230(8) 0.0561(5) Uani d . 1
O O11 0.7702(3) 0.09811(14) 0.57298(9) 0.0699(6) Uani d . 1
O O12 0.2841(3) 0.22020(14) 0.51698(9) 0.0714(7) Uani d . 1
O O13 0.4063(2) 0.08789(12) 0.54924(7) 0.0513(5) Uani d . 1
H H1 1.076(4) 0.339(2) 0.7717(11) 0.060(9) Uiso d . 1
H H1A 0.352(5) 0.347(3) 0.5358(14) 0.090(12) Uiso d . 1

loop_
_atom_site_aniso_label
_atom_site_aniso_U_11
_atom_site_aniso_U_22
_atom_site_aniso_U_33
_atom_site_aniso_U_12
_atom_site_aniso_U_13
_atom_site_aniso_U_23
Br1 0.05467(17) 0.04569(15) 0.0736(2) -0.00654(13) -0.01093(14) -0.00212(14)
C1 0.0380(13) 0.0485(15) 0.0445(14) 0.0002(11) -0.0001(11) -0.0032(12)
C2 0.0447(15) 0.0434(15) 0.0637(18) -0.0006(12) 0.0021(13) -0.0058(13)
C3 0.0461(15) 0.0462(15) 0.0732(19) 0.0117(12) -0.0039(14) 0.0005(14)
C4 0.0367(14) 0.0508(16) 0.0654(17) 0.0038(12) -0.0056(13) -0.0011(13)
C5 0.0395(13) 0.0442(14) 0.0499(14) -0.0028(11) 0.0008(11) -0.0018(12)
C6 0.0411(13) 0.0433(14) 0.0510(15) 0.0030(11) -0.0023(11) 0.0019(12)
C7 0.0367(13) 0.0474(14) 0.0464(14) -0.0038(11) -0.0030(11) -0.0022(11)
C8 0.0431(15) 0.0483(15) 0.0477(15) -0.0024(12) -0.0028(12) -0.0017(12)
C9 0.0452(15) 0.0446(15) 0.0635(17) -0.0017(12) 0.0019(13) -0.0004(13)
C10 0.0420(14) 0.0461(15) 0.0567(16) -0.0020(12) -0.0034(12) -0.0043(13)
C11 0.0522(16) 0.0424(14) 0.0734(19) -0.0096(12) -0.0084(14) -0.0069(14)
C12 0.0575(18) 0.0563(18) 0.077(2) -0.0080(14) -0.0181(16) -0.0064(16)
C21 0.0474(14) 0.0363(13) 0.0462(14) 0.0029(11) 0.0020(12) 0.0016(11)
C22 0.0428(14) 0.0456(15) 0.0587(17) 0.0032(11) -0.0051(12) 0.0027(12)
C23 0.0472(15) 0.0443(15) 0.0708(19) -0.0057(12) -0.0073(14) -0.0010(14)
C24 0.0527(16) 0.0339(13) 0.0655(17) -0.0011(11) -0.0039(13) -0.0006(12)
C25 0.0437(14) 0.0390(13) 0.0499(15) 0.0034(11) -0.0014(12) 0.0064(11)
C26 0.0422(14) 0.0389(13) 0.0493(15) -0.0014(11) -0.0027(12) -0.0008(11)
C27 0.0441(14) 0.0359(13) 0.0452(14) 0.0009(11) -0.0037(11) -0.0036(11)
C28 0.0455(14) 0.0394(14) 0.0482(14) 0.0030(11) -0.0026(11) -0.0038(12)
C29 0.0470(15) 0.0467(15) 0.0553(16) 0.0031(12) -0.0081(13) -0.0058(12)
C30 0.0484(15) 0.0398(13) 0.0519(15) 0.0040(12) -0.0064(12) -0.0058(12)
C31 0.0490(16) 0.0452(15) 0.074(2) -0.0035(12) -0.0138(14) -0.0092(14)
C32 0.0629(19) 0.0580(19) 0.090(2) -0.0123(16) -0.0057(17) 0.0052(18)
Br2 0.04909(16) 0.04473(15) 0.0765(2) 0.00831(12) -0.00744(13) 0.00347(14)
Cl1 0.0620(4) 0.0444(4) 0.0919(6) 0.0063(3) 0.0037(4) 0.0015(4)
Cl2 0.0469(4) 0.0728(5) 0.0884(6) 0.0127(4) -0.0197(4) -0.0174(4)
N1 0.0398(12) 0.0435(13) 0.0631(15) -0.0016(10) -0.0083(11) -0.0018(11)
N2 0.0394(11) 0.0464(12) 0.0458(12) -0.0010(9) 0.0003(9) -0.0025(10)
N11 0.0459(13) 0.0372(12) 0.0603(14) 0.0041(10) -0.0057(11) -0.0032(10)
N12 0.0455(11) 0.0385(11) 0.0478(12) 0.0053(9) -0.0014(9) -0.0014(10)
O1 0.0474(12) 0.0549(12) 0.1072(18) -0.0029(9) -0.0277(12) 0.0032(12)
O2 0.0567(12) 0.0440(11) 0.1074(18) -0.0007(10) -0.0234(12) -0.0042(11)
O3 0.0480(10) 0.0442(10) 0.0723(13) -0.0093(8) -0.0154(9) -0.0011(9)
O11 0.0558(12) 0.0448(11) 0.1033(17) 0.0115(9) -0.0229(12) -0.0174(11)
O12 0.0610(13) 0.0453(11) 0.0997(16) 0.0012(10) -0.0363(12) 0.0044(11)
O13 0.0441(10) 0.0381(10) 0.0686(12) -0.0009(8) -0.0107(9) -0.0032(8)

loop_
_atom_type_symbol
_atom_type_description
_atom_type_scat_dispersion_real
_atom_type_scat_dispersion_imag
_atom_type_scat_source
C C 0.0033 0.0016 'International Tables Vol C Tables 4.2.6.8 and 6.1.1.4'
H H 0.0000 0.0000 'International Tables Vol C Tables 4.2.6.8 and 6.1.1.4'
Br Br -0.2901 2.4595 'International Tables Vol C Tables 4.2.6.8 and 6.1.1.4'
Cl Cl 0.1484 0.1585 'International Tables Vol C Tables 4.2.6.8 and 6.1.1.4'
N N 0.0061 0.0033 'International Tables Vol C Tables 4.2.6.8 and 6.1.1.4'
O O 0.0106 0.0060 'International Tables Vol C Tables 4.2.6.8 and 6.1.1.4'

loop_
_geom_angle_atom_site_label_1
_geom_angle_atom_site_label_2
_geom_angle_atom_site_label_3
_geom_angle
_geom_angle_publ_flag
C2 C1 C6 121.3(2) y
C2 C1 N1 116.4(2) y
C6 C1 N1 122.3(2) ?
C3 C2 C1 119.5(3) ?
C3 C2 H2 120.3 ?
C1 C2 H2 120.3 ?
C2 C3 C4 120.9(3) ?
C2 C3 H3 119.6 ?
C4 C3 H3 119.6 ?
C5 C4 C3 118.4(2) ?
C5 C4 H4 120.8 ?
C3 C4 H4 120.8 ?
C4 C5 C6 122.5(2) ?
C4 C5 Br1 118.09(19) y
C6 C5 Br1 119.4(2) y
C1 C6 C5 117.5(2) ?
C1 C6 H6 121.3 ?
C5 C6 H6 121.3 ?
N2 C7 C8 113.5(2) y
N2 C7 C10 122.3(2) y
C8 C7 C10 124.2(2) ?
O1 C8 C7 123.7(2) y
O1 C8 C9 121.4(2) y
C7 C8 C9 114.9(2) ?
C8 C9 Cl1 112.03(19) y
C8 C9 H9A 109.2 ?
Cl1 C9 H9A 109.2 ?
C8 C9 H9B 109.2 ?
Cl1 C9 H9B 109.2 ?
H9A C9 H9B 107.9 ?
O2 C10 O3 122.6(2) y
O2 C10 C7 122.9(2) y
O3 C10 C7 114.5(2) y
O3 C11 C12 106.3(2) y
O3 C11 H11A 110.5 ?
C12 C11 H11A 110.5 ?
O3 C11 H11B 110.5 ?
C12 C11 H11B 110.5 ?
H11A C11 H11B 108.7 ?
C11 C12 H12A 109.5 ?
C11 C12 H12B 109.5 ?
H12A C12 H12B 109.5 ?
C11 C12 H12C 109.5 ?
H12A C12 H12C 109.5 ?
H12B C12 H12C 109.5 ?
C22 C21 C26 120.3(2) ?
C22 C21 N11 123.3(2) y
C26 C21 N11 116.4(2) y
C23 C22 C21 119.3(2) ?
C23 C22 H22 120.4 ?
C21 C22 H22 120.4 ?
C22 C23 C24 121.1(3) ?
C22 C23 H23 119.5 ?
C24 C23 H23 119.5 ?
C25 C24 C23 118.6(2) ?
C25 C24 H24 120.7 ?
C23 C24 H24 120.7 ?
C26 C25 C24 121.7(2) ?
C26 C25 Br2 118.71(19) y
C24 C25 Br2 119.6(2) y
C25 C26 C21 119.0(2) ?
C25 C26 H26 120.5 ?
C21 C26 H26 120.5 ?
N12 C27 C28 113.9(2) y
N12 C27 C30 123.0(2) y
C28 C27 C30 123.1(2) ?
O11 C28 C27 123.5(2) y
O11 C28 C29 121.4(2) y
C27 C28 C29 115.1(2) ?
C28 C29 Cl2 111.15(19) y
C28 C29 H29A 109.4 ?
Cl2 C29 H29A 109.4 ?
C28 C29 H29B 109.4 ?
Cl2 C29 H29B 109.4 ?
H29A C29 H29B 108.0 ?
O12 C30 O13 123.4(2) y
O12 C30 C27 121.6(2) y
O13 C30 C27 115.0(2) y
O13 C31 C32 107.4(2) y
O13 C31 H31A 110.2 ?
C32 C31 H31A 110.2 ?
O13 C31 H31B 110.2 ?
C32 C31 H31B 110.2 ?
H31A C31 H31B 108.5 ?
C31 C32 H32A 109.5 ?
C31 C32 H32B 109.5 ?
H32A C32 H32B 109.5 ?
C31 C32 H32C 109.5 ?
H32A C32 H32C 109.5 ?
H32B C32 H32C 109.5 ?
N2 N1 C1 121.4(2) y
N2 N1 H1 119(2) ?
C1 N1 H1 119(2) ?
N1 N2 C7 120.9(2) y
N12 N11 C21 121.5(2) y
N12 N11 H1A 116(3) ?
C21 N11 H1A 122(3) ?
C27 N12 N11 121.2(2) y
C10 O3 C11 116.7(2) y
C30 O13 C31 116.6(2) y

loop_
_geom_bond_atom_site_label_1
_geom_bond_atom_site_label_2
_geom_bond_distance
_geom_bond_publ_flag
Br1 C5 1.896(3) y
C1 C2 1.381(4) ?
C1 C6 1.381(4) ?
C1 N1 1.414(3) y
C2 C3 1.374(4) ?
C2 H2 0.9300 ?
C3 C4 1.379(4) ?
C3 H3 0.9300 ?
C4 C5 1.375(4) ?
C4 H4 0.9300 ?
C5 C6 1.384(3) ?
C6 H6 0.9300 ?
C7 N2 1.315(3) y
C7 C8 1.481(4) ?
C7 C10 1.483(4) ?
C8 O1 1.205(3) y
C8 C9 1.515(4) ?
C9 Cl1 1.769(3) y
C9 H9A 0.9700 ?
C9 H9B 0.9700 ?
C10 O2 1.216(3) y
C10 O3 1.317(3) y
C11 O3 1.456(3) y
C11 C12 1.491(4) ?
C11 H11A 0.9700 ?
C11 H11B 0.9700 ?
C12 H12A 0.9600 ?
C12 H12B 0.9600 ?
C12 H12C 0.9600 ?
C21 C22 1.388(4) ?
C21 C26 1.390(4) ?
C21 N11 1.396(3) y
C22 C23 1.380(4) ?
C22 H22 0.9300 ?
C23 C24 1.384(4) ?
C23 H23 0.9300 ?
C24 C25 1.377(4) ?
C24 H24 0.9300 ?
C25 C26 1.375(4) ?
C25 Br2 1.898(2) y
C26 H26 0.9300 ?
C27 N12 1.307(3) y
C27 C28 1.486(3) ?
C27 C30 1.487(3) ?
C28 O11 1.202(3) y
C28 C29 1.521(3) ?
C29 Cl2 1.768(3) y
C29 H29A 0.9700 ?
C29 H29B 0.9700 ?
C30 O12 1.214(3) y
C30 O13 1.308(3) y
C31 O13 1.458(3) y
C31 C32 1.472(4) ?
C31 H31A 0.9700 ?
C31 H31B 0.9700 ?
C32 H32A 0.9600 ?
C32 H32B 0.9600 ?
C32 H32C 0.9600 ?
N1 N2 1.307(3) y
N1 H1 0.87(3) ?
N11 N12 1.311(3) y
N11 H1A 0.85(4) ?

loop_
_geom_hbond_atom_site_label_D
_geom_hbond_atom_site_label_H
_geom_hbond_atom_site_label_A
_geom_hbond_site_symmetry_A
_geom_hbond_distance_DH
_geom_hbond_distance_HA
_geom_hbond_distance_DA
_geom_hbond_angle_DHA
N1 H1 O2 . 0.87(3) 1.90(3) 2.585(3) 135(3)
N11 H1A O12 . 0.85(4) 1.92(4) 2.609(3) 137(4)
C23 H23 O1 2_756 0.93 2.54 3.311(3) 140.9
C31 H31A O11 3_656 0.97 2.58 3.345(4) 136.3

loop_
_geom_torsion_atom_site_label_1
_geom_torsion_atom_site_label_2
_geom_torsion_atom_site_label_3
_geom_torsion_atom_site_label_4
_geom_torsion
C6 C1 C2 C3 0.4(4)
N1 C1 C2 C3 179.3(3)
C1 C2 C3 C4 -0.1(5)
C2 C3 C4 C5 -0.6(5)
C3 C4 C5 C6 1.0(4)
C3 C4 C5 Br1 -178.4(2)
C2 C1 C6 C5 0.0(4)
N1 C1 C6 C5 -178.8(2)
C4 C5 C6 C1 -0.7(4)
Br1 C5 C6 C1 178.7(2)
N2 C7 C8 O1 170.7(3)
C10 C7 C8 O1 -10.0(5)
N2 C7 C8 C9 -8.9(3)
C10 C7 C8 C9 170.4(3)
O1 C8 C9 Cl1 2.6(4)
C7 C8 C9 Cl1 -177.7(2)
N2 C7 C10 O2 -3.8(5)
C8 C7 C10 O2 177.0(3)
N2 C7 C10 O3 175.1(2)
C8 C7 C10 O3 -4.2(4)
C26 C21 C22 C23 -0.5(4)
N11 C21 C22 C23 179.9(3)
C21 C22 C23 C24 0.6(5)
C22 C23 C24 C25 0.1(5)
C23 C24 C25 C26 -0.9(4)
C23 C24 C25 Br2 179.2(2)
C24 C25 C26 C21 1.0(4)
Br2 C25 C26 C21 -179.1(2)
C22 C21 C26 C25 -0.3(4)
N11 C21 C26 C25 179.3(3)
N12 C27 C28 O11 -170.4(3)
C30 C27 C28 O11 9.4(4)
N12 C27 C28 C29 7.7(4)
C30 C27 C28 C29 -172.5(2)
O11 C28 C29 Cl2 -10.8(4)
C27 C28 C29 Cl2 171.1(2)
N12 C27 C30 O12 14.9(4)
C28 C27 C30 O12 -164.9(3)
N12 C27 C30 O13 -163.1(3)
C28 C27 C30 O13 17.1(4)
C2 C1 N1 N2 179.7(2)
C6 C1 N1 N2 -1.4(4)
C1 N1 N2 C7 179.9(2)
C8 C7 N2 N1 -178.0(2)
C10 C7 N2 N1 2.6(4)
C22 C21 N11 N12 2.1(4)
C26 C21 N11 N12 -177.5(2)
C28 C27 N12 N11 178.0(2)
C30 C27 N12 N11 -1.8(4)
C21 N11 N12 C27 177.3(3)
O2 C10 O3 C11 1.2(4)
C7 C10 O3 C11 -177.7(3)
C12 C11 O3 C10 -179.4(3)
O12 C30 O13 C31 -1.2(4)
C27 C30 O13 C31 176.9(2)
C32 C31 O13 C30 -170.1(3)

loop_
_cod_related_entry_id
_cod_related_entry_database
_cod_related_entry_code
1 ChemSpider 24736953
